data_7200637
loop_
_publ_author_name
'Billing, David G.'
'Lemmerer, Andreas'

_publ_section_title
;
 Inorganic--organic hybrid materials incorporating primary cyclic
 ammonium cations: The lead bromide and chloride series
;
_journal_issue 8
_journal_name_full CrystEngComm
_journal_page_first 1549
_journal_paper_doi 10.1039/b819455f
_journal_volume 11
_journal_year 2009
_chemical_formula_moiety 'Cl4 Pb, 2(C4 H10 N)'
_chemical_formula_sum 'C8 H20 Cl4 N2 Pb'
_chemical_formula_weight 493.25
_chemical_name_common bis(cyclobutylammonium)tetrachloroplumbate(ii)
_chemical_name_systematic
;
bis(cyclobutylammonium)tetrachloroplumbate(II)
;
_space_group_IT_number 14
_symmetry_cell_setting monoclinic
_symmetry_space_group_name_Hall '-P 2ybc'
_symmetry_space_group_name_H-M 'P 1 21/c 1'
_atom_sites_solution_hydrogens geom
_atom_sites_solution_primary direct
_atom_sites_solution_secondary difmap
_audit_conform_dict_location ftp://ftp.iucr.org/pub/cif_core.dic
_audit_conform_dict_name cif_core.dic
_audit_conform_dict_version 2.3
_audit_creation_date 2005-03-01T17:55:12-00:00
_audit_creation_method 'WinGX routine CIF_UPDATE'
_cell_angle_alpha 90
_cell_angle_beta 106.828(7)
_cell_angle_gamma 90
_cell_formula_units_Z 2
_cell_length_a 13.219(5)
_cell_length_b 7.618(3)
_cell_length_c 8.093(3)
_cell_measurement_reflns_used 791
_cell_measurement_temperature 173(2)
_cell_measurement_theta_max 28.284
_cell_measurement_theta_min 3.2185
_cell_volume 780.1(5)
_computing_cell_refinement 'Bruker SAINT+ (Bruker, 1999)'
_computing_data_collection 'Bruker SMART-NT (Bruker, 1998)'
_computing_data_reduction 'Bruker SAINT+ (Bruker, 1999)'
_computing_molecular_graphics
;
Ortep-3 for Windows (Farrugia, 1997) and DIAMOND (Brandenburg, 1999)
;
_computing_publication_material
;
WinGX publication routines (Farrugia, 1999) and PLATON (Spek, 2002)
;
_computing_structure_refinement 'SHELXL-97 (Sheldrick, 1997)'
_computing_structure_solution 'SHELXS-97 (Sheldrick, 1997)'
_diffrn_ambient_temperature 173(2)
_diffrn_measured_fraction_theta_full 1
_diffrn_measured_fraction_theta_max 1
_diffrn_measurement_device_type 'CCD area detector'
_diffrn_measurement_method 'phi and omega scans'
_diffrn_radiation_monochromator graphite
_diffrn_radiation_type MoK\a
_diffrn_radiation_wavelength 0.71073
_diffrn_reflns_av_R_equivalents 0.0404
_diffrn_reflns_av_unetI/netI 0.0352
_diffrn_reflns_limit_h_max 17
_diffrn_reflns_limit_h_min -17
_diffrn_reflns_limit_k_max 10
_diffrn_reflns_limit_k_min -8
_diffrn_reflns_limit_l_max 10
_diffrn_reflns_limit_l_min -10
_diffrn_reflns_number 4843
_diffrn_reflns_theta_full 27.99
_diffrn_reflns_theta_max 27.99
_diffrn_reflns_theta_min 1.61
_exptl_absorpt_coefficient_mu 11.474
_exptl_absorpt_correction_T_max 0.7112
_exptl_absorpt_correction_T_min 0.1263
_exptl_absorpt_correction_type integration
_exptl_absorpt_process_details 'Bruker XPREP (Bruker, 1999)'
_exptl_crystal_colour colourless
_exptl_crystal_density_diffrn 2.1
_exptl_crystal_density_method 'not measured'
_exptl_crystal_description plate
_exptl_crystal_F_000 464
_exptl_crystal_size_max 0.24
_exptl_crystal_size_mid 0.16
_exptl_crystal_size_min 0.03
_refine_diff_density_max 2.124
_refine_diff_density_min -5.934
_refine_diff_density_rms 0.372
_refine_ls_extinction_method none
_refine_ls_goodness_of_fit_ref 1.491
_refine_ls_hydrogen_treatment constr
_refine_ls_matrix_type full
_refine_ls_number_parameters 70
_refine_ls_number_reflns 1885
_refine_ls_number_restraints 47
_refine_ls_restrained_S_all 1.478
_refine_ls_R_factor_all 0.0817
_refine_ls_R_factor_gt 0.0771
_refine_ls_shift/su_max 0.002
_refine_ls_shift/su_mean 0
_refine_ls_structure_factor_coef Fsqd
_refine_ls_weighting_details 'calc w=1/[\s^2^(Fo^2^)+(0.0000P)^2^+54.0170P] where P=(Fo^2^+2Fc^2^)/3'
_refine_ls_weighting_scheme calc
_refine_ls_wR_factor_gt 0.1927
_refine_ls_wR_factor_ref 0.1942
_reflns_number_gt 1726
_reflns_number_total 1885
_reflns_threshold_expression >2sigma(I)
_cod_data_source_file b819455f.txt
_cod_data_source_block 8
_cod_depositor_comments
;
The following automatic conversions were performed:
'_symmetry_cell_setting' value 'Monoclinic' changed to 'monoclinic'
according to '/home/saulius/struct/CIF-dictionaries/cif_core.dic'
dictionary named 'cif_core.dic' version 2.4.1 from 2010-06-29.

Automatic conversion script
Id: cif_fix_enum 1527 2010-12-29 10:47:43Z saulius 
;
_cod_original_sg_symbol_H-M P2(1)/c
_cod_database_code 7200637

loop_
_symmetry_equiv_pos_as_xyz
'x, y, z'
'-x, y+1/2, -z+1/2'
'-x, -y, -z'
'x, -y-1/2, z-1/2'

loop_
_atom_site_label
_atom_site_type_symbol
_atom_site_fract_x
_atom_site_fract_y
_atom_site_fract_z
_atom_site_U_iso_or_equiv
_atom_site_adp_type
_atom_site_occupancy
_atom_site_symmetry_multiplicity
_atom_site_calc_flag
_atom_site_refinement_flags
_atom_site_disorder_assembly
_atom_site_disorder_group
C1 C 0.2901(17) 0.579(4) 0.118(3) 0.051(5) Uani 1 1 d DU . .
H1 H 0.2768 0.7076 0.0977 0.061 Uiso 1 1 calc R . .
C2 C 0.3440(16) 0.542(4) 0.307(3) 0.065(6) Uani 1 1 d DU . .
H2A H 0.3322 0.4214 0.3446 0.078 Uiso 1 1 calc R . .
H2B H 0.331 0.6312 0.3874 0.078 Uiso 1 1 calc R . .
C3 C 0.447(2) 0.565(5) 0.263(3) 0.071(6) Uani 1 1 d DU . .
H3A H 0.4761 0.6857 0.2817 0.086 Uiso 1 1 calc R . .
H3B H 0.5021 0.4775 0.318 0.086 Uiso 1 1 calc R . .
C4 C 0.3902(14) 0.524(4) 0.075(3) 0.053(5) Uani 1 1 d DU . .
H4A H 0.4098 0.6018 -0.0095 0.064 Uiso 1 1 calc R . .
H4B H 0.3921 0.3991 0.0429 0.064 Uiso 1 1 calc R . .
N1 N 0.1909(13) 0.474(2) 0.032(2) 0.030(3) Uani 1 1 d U . .
H1A H 0.1359 0.5157 0.066 0.045 Uiso 1 1 calc R . .
H1B H 0.202 0.3588 0.0625 0.045 Uiso 1 1 calc R . .
H1C H 0.1758 0.4834 -0.0851 0.045 Uiso 1 1 calc R . .
Cl1 Cl 0.2190(3) 1.0722(6) 0.1494(6) 0.0230(8) Uani 1 1 d . . .
Cl2 Cl -0.0392(3) 1.1915(6) 0.2840(5) 0.0213(8) Uani 1 1 d . . .
Pb1 Pb 0 1 0 0.0151(2) Uani 1 2 d S . .

loop_
_atom_site_aniso_label
_atom_site_aniso_U_11
_atom_site_aniso_U_22
_atom_site_aniso_U_33
_atom_site_aniso_U_23
_atom_site_aniso_U_13
_atom_site_aniso_U_12
C1 0.046(8) 0.064(12) 0.055(9) -0.035(9) 0.034(7) -0.025(8)
C2 0.055(10) 0.098(15) 0.047(8) -0.056(10) 0.024(6) -0.041(11)
C3 0.050(8) 0.107(15) 0.060(10) -0.053(12) 0.022(7) -0.042(11)
C4 0.039(7) 0.076(13) 0.053(9) -0.040(11) 0.027(7) -0.028(10)
N1 0.028(6) 0.028(9) 0.033(7) 0.009(7) 0.009(5) 0.002(6)
Cl1 0.0206(19) 0.024(2) 0.0229(19) 0.0030(17) 0.0033(15) -0.0001(17)
Cl2 0.025(2) 0.0215(19) 0.0172(17) -0.0123(16) 0.0060(15) -0.0052(17)
Pb1 0.0199(4) 0.0123(4) 0.0136(4) -0.0005(4) 0.0057(3) -0.0003(4)

loop_
_atom_type_symbol
_atom_type_description
_atom_type_scat_dispersion_real
_atom_type_scat_dispersion_imag
_atom_type_scat_source
C C 0.0033 0.0016 'International Tables Vol C Tables 4.2.6.8 and 6.1.1.4'
H H 0 0 'International Tables Vol C Tables 4.2.6.8 and 6.1.1.4'
N N 0.0061 0.0033 'International Tables Vol C Tables 4.2.6.8 and 6.1.1.4'
Cl Cl 0.1484 0.1585 'International Tables Vol C Tables 4.2.6.8 and 6.1.1.4'
Pb Pb -3.3944 10.1111 'International Tables Vol C Tables 4.2.6.8 and 6.1.1.4'

loop_
_exptl_crystal_face_index_h
_exptl_crystal_face_index_k
_exptl_crystal_face_index_l
_exptl_crystal_face_perp_dist
1 0 0 0.015
-1 0 0 0.015
3 1 -2 0.065
-5 -3 3 0.075
1 -1 -1 0.115
-1 1 1 0.12

loop_
_geom_angle_atom_site_label_1
_geom_angle_atom_site_label_2
_geom_angle_atom_site_label_3
_geom_angle
_geom_angle_site_symmetry_1
_geom_angle_site_symmetry_3
_geom_angle_publ_flag
C4 C1 C2 89.7(15) . . ?
C4 C1 N1 116.2(18) . . ?
C2 C1 N1 116.9(19) . . ?
C4 C1 H1 110.8 . . ?
C2 C1 H1 110.8 . . ?
N1 C1 H1 110.8 . . ?
C1 C2 C3 85.9(16) . . ?
C1 C2 H2A 114.3 . . ?
C3 C2 H2A 114.3 . . ?
C1 C2 H2B 114.3 . . ?
C3 C2 H2B 114.3 . . ?
H2A C2 H2B 111.5 . . ?
C4 C3 C2 89.6(15) . . ?
C4 C3 H3A 113.7 . . ?
C2 C3 H3A 113.7 . . ?
C4 C3 H3B 113.7 . . ?
C2 C3 H3B 113.7 . . ?
H3A C3 H3B 111 . . ?
C1 C4 C3 85.9(16) . . ?
C1 C4 H4A 114.3 . . ?
C3 C4 H4A 114.3 . . ?
C1 C4 H4B 114.3 . . ?
C3 C4 H4B 114.3 . . ?
H4A C4 H4B 111.5 . . ?
C1 N1 H1A 109.5 . . ?
C1 N1 H1B 109.5 . . ?
H1A N1 H1B 109.5 . . ?
C1 N1 H1C 109.5 . . ?
H1A N1 H1C 109.5 . . ?
H1B N1 H1C 109.5 . . ?
Pb1 Cl2 Pb1 148.22(16) 2 . ?
Cl1 Pb1 Cl1 180 3_575 . ?
Cl1 Pb1 Cl2 94.71(13) 3_575 2_545 ?
Cl1 Pb1 Cl2 85.29(13) . 2_545 ?
Cl1 Pb1 Cl2 85.29(13) 3_575 4_585 ?
Cl1 Pb1 Cl2 94.71(13) . 4_585 ?
Cl2 Pb1 Cl2 180.00(10) 2_545 4_585 ?
Cl1 Pb1 Cl2 92.34(12) 3_575 . ?
Cl1 Pb1 Cl2 87.66(12) . . ?
Cl2 Pb1 Cl2 88.37(5) 2_545 . ?
Cl2 Pb1 Cl2 91.63(5) 4_585 . ?
Cl1 Pb1 Cl2 87.66(12) 3_575 3_575 ?
Cl1 Pb1 Cl2 92.34(12) . 3_575 ?
Cl2 Pb1 Cl2 91.63(5) 2_545 3_575 ?
Cl2 Pb1 Cl2 88.37(5) 4_585 3_575 ?
Cl2 Pb1 Cl2 180.00(9) . 3_575 ?

loop_
_geom_bond_atom_site_label_1
_geom_bond_atom_site_label_2
_geom_bond_distance
_geom_bond_site_symmetry_2
_geom_bond_publ_flag
C1 C4 1.521(19) . ?
C1 C2 1.521(19) . ?
C1 N1 1.52(3) . ?
C1 H1 1 . ?
C2 C3 1.523(19) . ?
C2 H2A 0.99 . ?
C2 H2B 0.99 . ?
C3 C4 1.522(19) . ?
C3 H3A 0.99 . ?
C3 H3B 0.99 . ?
C4 H4A 0.99 . ?
C4 H4B 0.99 . ?
N1 H1A 0.91 . ?
N1 H1B 0.91 . ?
N1 H1C 0.91 . ?
Cl1 Pb1 2.849(4) . ?
Cl2 Pb1 2.885(4) 2 ?
Cl2 Pb1 2.893(4) . ?
Pb1 Cl1 2.849(4) 3_575 ?
Pb1 Cl2 2.885(4) 2_545 ?
Pb1 Cl2 2.885(4) 4_585 ?
Pb1 Cl2 2.893(4) 3_575 ?

loop_
_geom_hbond_atom_site_label_D
_geom_hbond_atom_site_label_H
_geom_hbond_atom_site_label_A
_geom_hbond_distance_DH
_geom_hbond_distance_HA
_geom_hbond_distance_DA
_geom_hbond_angle_DHA
_geom_hbond_site_symmetry_A
N1 H1A Cl2 0.91 2.41 3.277(18) 159.8 2_545
N1 H1B Cl1 0.91 2.29 3.193(17) 175.5 1_545
N1 H1C Cl1 0.91 2.41 3.239(18) 150.6 4_575

loop_
_geom_torsion_atom_site_label_1
_geom_torsion_atom_site_label_2
_geom_torsion_atom_site_label_3
_geom_torsion_atom_site_label_4
_geom_torsion
_geom_torsion_site_symmetry_1
_geom_torsion_site_symmetry_2
_geom_torsion_site_symmetry_3
_geom_torsion_site_symmetry_4
_geom_torsion_publ_flag
C4 C1 C2 C3 22(2) . . . . ?
N1 C1 C2 C3 142(2) . . . . ?
C1 C2 C3 C4 -22(2) . . . . ?
C2 C1 C4 C3 -22(2) . . . . ?
N1 C1 C4 C3 -142(2) . . . . ?
C2 C3 C4 C1 22(2) . . . . ?
Pb1 Cl2 Pb1 Cl1 -133.5(3) 2 . . 3_575 ?
Pb1 Cl2 Pb1 Cl1 46.5(3) 2 . . . ?
Pb1 Cl2 Pb1 Cl2 131.9(4) 2 . . 2_545 ?
Pb1 Cl2 Pb1 Cl2 -48.1(4) 2 . . 4_585 ?
